data_4108797
loop_
_publ_author_name
'Zhao-Li Xue'
'Zhen Shen'
'John Mack'
'Daiki Kuzuhara'
'Hiroko Yamada'
'Tetsuo Okujima'
'Noboru Ono'
'Xiao-Zeng You'
'Nagao Kobayashi'

_publ_section_title
;
 A Facile One-Pot Synthesis of meso-Aryl-Substituted [14]Triphyrin(2.1.1)
;
_journal_name_full 'Journal of the American Chemical Society'
_journal_page_first 16478
_journal_page_last 16479
_journal_paper_doi 10.1021/ja8068769
_journal_volume 130
_journal_year 2008
_chemical_formula_moiety 'C58 H45 N3, H2 O'
_chemical_formula_sum 'C58 H47 N3 O'
_chemical_formula_weight 801.99
_chemical_name_systematic
; 
 ? 
;
_space_group_IT_number 14
_symmetry_cell_setting monoclinic
_symmetry_space_group_name_Hall '-P 2ybc'
_symmetry_space_group_name_H-M 'P 1 21/c 1'
_atom_sites_solution_hydrogens geom
_atom_sites_solution_primary direct
_atom_sites_solution_secondary difmap
_audit_creation_method SHELXL-97
_cell_angle_alpha 90.00
_cell_angle_beta 108.054(2)
_cell_angle_gamma 90.00
_cell_formula_units_Z 4
_cell_length_a 14.3541(16)
_cell_length_b 14.7454(14)
_cell_length_c 22.349(3)
_cell_measurement_reflns_used 7399
_cell_measurement_temperature 291(2)
_cell_measurement_theta_max 25.03
_cell_measurement_theta_min 3.09
_cell_volume 4497.4(9)
_computing_cell_refinement SMART
_computing_data_collection 'SMART (Bruker, 2000)'
_computing_data_reduction 'SAINT (Bruker, 2000)'
_computing_molecular_graphics SHELXTL
_computing_publication_material SHELXTL
_computing_structure_refinement SHELXTL
_computing_structure_solution 'SHELXTL (Bruker, 2000)'
_diffrn_ambient_temperature 291(2)
_diffrn_measured_fraction_theta_full 0.996
_diffrn_measured_fraction_theta_max 0.996
_diffrn_measurement_device_type 'Bruker Smart Aepex CCD'
_diffrn_measurement_method 'phi and omega scans'
_diffrn_radiation_monochromator graphite
_diffrn_radiation_source 'sealed tube'
_diffrn_radiation_type MoK\a
_diffrn_radiation_wavelength 0.71075
_diffrn_reflns_av_R_equivalents 0.0537
_diffrn_reflns_av_sigmaI/netI 0.0551
_diffrn_reflns_limit_h_max 17
_diffrn_reflns_limit_h_min -17
_diffrn_reflns_limit_k_max 18
_diffrn_reflns_limit_k_min -17
_diffrn_reflns_limit_l_max 27
_diffrn_reflns_limit_l_min -27
_diffrn_reflns_number 34481
_diffrn_reflns_theta_full 26.00
_diffrn_reflns_theta_max 26.00
_diffrn_reflns_theta_min 3.10
_exptl_absorpt_coefficient_mu 0.070
_exptl_absorpt_correction_T_max 0.98
_exptl_absorpt_correction_T_min 0.98
_exptl_absorpt_correction_type multi-scan
_exptl_absorpt_process_details 'SADABS; Bruker, 2000'
_exptl_crystal_colour red
_exptl_crystal_density_diffrn 1.184
_exptl_crystal_description block
_exptl_crystal_F_000 1696
_exptl_crystal_size_max 0.30
_exptl_crystal_size_mid 0.26
_exptl_crystal_size_min 0.24
_refine_diff_density_max 0.341
_refine_diff_density_min -0.217
_refine_diff_density_rms 0.040
_refine_ls_extinction_method none
_refine_ls_goodness_of_fit_ref 0.992
_refine_ls_hydrogen_treatment constr
_refine_ls_matrix_type full
_refine_ls_number_parameters 688
_refine_ls_number_reflns 8806
_refine_ls_number_restraints 0
_refine_ls_restrained_S_all 0.992
_refine_ls_R_factor_all 0.0759
_refine_ls_R_factor_gt 0.0544
_refine_ls_shift/su_max 0.000
_refine_ls_shift/su_mean 0.000
_refine_ls_structure_factor_coef Fsqd
_refine_ls_weighting_details 'calc w=1/[\s^2^(Fo^2^)+(0.06P)^2^+1.99P] where P=(Fo^2^+2Fc^2^)/3'
_refine_ls_weighting_scheme calc
_refine_ls_wR_factor_gt 0.1242
_refine_ls_wR_factor_ref 0.1305
_reflns_number_gt 6741
_reflns_number_total 8806
_reflns_threshold_expression >2sigma(I)
_cod_data_source_file ja8068769_si_002.cif
_cod_data_source_block 1
_cod_database_code 4108797

loop_
_symmetry_equiv_pos_as_xyz
'x, y, z'
'-x, y+1/2, -z+1/2'
'-x, -y, -z'
'x, -y-1/2, z-1/2'

loop_
_atom_site_label
_atom_site_type_symbol
_atom_site_fract_x
_atom_site_fract_y
_atom_site_fract_z
_atom_site_U_iso_or_equiv
_atom_site_adp_type
_atom_site_occupancy
_atom_site_symmetry_multiplicity
_atom_site_calc_flag
_atom_site_refinement_flags
_atom_site_disorder_assembly
_atom_site_disorder_group
C1 C 0.51578(13) 0.26606(12) 0.41119(8) 0.0221(4) Uani 1 1 d . . .
C2 C 0.60844(14) 0.30722(12) 0.44592(9) 0.0245(4) Uani 1 1 d . A .
C3 C 0.71027(14) 0.27939(13) 0.48561(9) 0.0276(4) Uani 1 1 d . . .
H3C H 0.7160 0.2147 0.4901 0.033 Uiso 1 1 d R A .
C4 C 0.7826(16) 0.3166(19) 0.4526(10) 0.040(7) Uani 0.515(16) 1 d P A 1
H4A H 0.8229 0.2813 0.4365 0.049 Uiso 0.515(16) 1 calc PR A 1
C5 C 0.778(2) 0.4098(19) 0.4507(11) 0.035(4) Uani 0.515(16) 1 d P A 1
H5A H 0.8237 0.4457 0.4399 0.042 Uiso 0.515(16) 1 calc PR A 1
C6 C 0.69095(14) 0.44892(13) 0.46788(9) 0.0324(5) Uani 1 1 d . . .
H6A H 0.6855 0.5124 0.4580 0.039 Uiso 1 1 d R A .
C7 C 0.59677(14) 0.39713(12) 0.43619(9) 0.0254(4) Uani 1 1 d . A .
C8 C 0.49676(13) 0.41197(12) 0.39632(8) 0.0231(4) Uani 1 1 d . . .
C9 C 0.7263(11) 0.3232(12) 0.5489(8) 0.038(4) Uani 0.485(16) 1 d P A 1
H9A H 0.7380 0.2952 0.5879 0.045 Uiso 0.485(16) 1 calc PR A 1
C10 C 0.7192(14) 0.4183(15) 0.5348(9) 0.043(5) Uani 0.485(16) 1 d P A 1
H10A H 0.7321 0.4606 0.5672 0.051 Uiso 0.485(16) 1 calc PR A 1
C11 C 0.41193(13) 0.15443(12) 0.33693(8) 0.0209(4) Uani 1 1 d . . .
C12 C 0.37500(13) 0.06874(12) 0.31043(8) 0.0229(4) Uani 1 1 d . B .
C13 C 0.39555(14) -0.03289(12) 0.32521(9) 0.0250(4) Uani 1 1 d . . .
H13A H 0.4446 -0.0438 0.3649 0.030 Uiso 1 1 d R B .
C14 C 0.4173(12) -0.0728(12) 0.2698(8) 0.030(5) Uani 0.479(15) 1 d P B 1
H14A H 0.4726 -0.1073 0.2723 0.036 Uiso 0.479(15) 1 calc PR B 1
C15 C 0.3455(18) -0.0525(13) 0.2143(13) 0.029(4) Uani 0.479(15) 1 d P B 1
H15A H 0.3508 -0.0692 0.1753 0.035 Uiso 0.479(15) 1 calc PR B 1
C16 C 0.25681(15) -0.00110(13) 0.22051(9) 0.0285(4) Uani 1 1 d . . .
H16A H 0.2054 0.0123 0.1823 0.034 Uiso 1 1 d R B .
C17 C 0.29964(14) 0.08390(13) 0.25697(9) 0.0254(4) Uani 1 1 d . B .
C18 C 0.28890(14) 0.18181(13) 0.24902(8) 0.0231(4) Uani 1 1 d . . .
C19 C 0.3044(18) -0.0661(14) 0.3199(11) 0.030(4) Uani 0.521(15) 1 d P B 1
H19A H 0.2958 -0.0969 0.3541 0.036 Uiso 0.521(15) 1 calc PR B 1
C20 C 0.2235(13) -0.0566(12) 0.2661(10) 0.030(4) Uani 0.521(15) 1 d P B 1
H20A H 0.1611 -0.0802 0.2598 0.035 Uiso 0.521(15) 1 calc PR B 1
C21 C 0.25152(14) 0.40213(13) 0.23180(9) 0.0261(4) Uani 1 1 d . A .
C22 C 0.22670(14) 0.49891(12) 0.22465(8) 0.0240(4) Uani 1 1 d . A .
C23 C 0.14604(15) 0.56105(14) 0.18520(9) 0.0304(4) Uani 1 1 d . . .
H23A H 0.1006 0.5292 0.1510 0.036 Uiso 1 1 d R C .
C24 C 0.1905(11) 0.6410(11) 0.1626(10) 0.031(5) Uani 0.523(16) 1 d P C 1
H24A H 0.1742 0.6582 0.1206 0.037 Uiso 0.523(16) 1 calc PR C 1
C25 C 0.2599(15) 0.6872(11) 0.2120(9) 0.034(4) Uani 0.523(16) 1 d P C 1
H25A H 0.2930 0.7390 0.2061 0.041 Uiso 0.523(16) 1 calc PR C 1
C26 C 0.27471(14) 0.64361(13) 0.27579(10) 0.0282(4) Uani 1 1 d . . .
H26A H 0.3239 0.6738 0.3090 0.034 Uiso 1 1 d R C .
C27 C 0.29619(14) 0.54307(12) 0.27106(9) 0.0249(4) Uani 1 1 d . A .
C28 C 0.36566(13) 0.47679(13) 0.30670(8) 0.0242(4) Uani 1 1 d . . .
C29 C 0.1011(16) 0.5982(14) 0.2335(9) 0.045(5) Uani 0.477(16) 1 d P C 1
H29A H 0.0359 0.5909 0.2317 0.054 Uiso 0.477(16) 1 calc PR C 1
C30 C 0.1705(12) 0.6439(9) 0.2803(8) 0.043(5) Uani 0.477(16) 1 d P C 1
H30A H 0.1549 0.6734 0.3127 0.051 Uiso 0.477(16) 1 calc PR C 1
C31 C 0.44952(13) 0.48777(12) 0.35986(9) 0.0226(4) Uani 1 1 d . A .
C32 C 0.49156(14) 0.17537(12) 0.39072(9) 0.0250(4) Uani 1 1 d . . .
C33 C 0.21726(14) 0.23414(12) 0.20251(9) 0.0251(4) Uani 1 1 d . B .
C34 C 0.19880(15) 0.32790(13) 0.19632(9) 0.0274(4) Uani 1 1 d . . .
C41 C 0.49377(14) 0.58012(13) 0.37418(9) 0.0266(4) Uani 1 1 d . . .
C42 C 0.51787(13) 0.61476(13) 0.43487(9) 0.0253(4) Uani 1 1 d . A .
H42 H 0.5074 0.5797 0.4668 0.030 Uiso 1 1 d R . .
C43 C 0.55712(14) 0.70095(13) 0.44836(9) 0.0268(4) Uani 1 1 d . . .
H43 H 0.5714 0.7244 0.4888 0.032 Uiso 1 1 d R A .
C44 C 0.57408(14) 0.75234(13) 0.40076(9) 0.0275(4) Uani 1 1 d . A .
H44 H 0.6007 0.8101 0.4097 0.033 Uiso 1 1 d R . .
C45 C 0.55237(14) 0.71817(13) 0.34091(10) 0.0288(4) Uani 1 1 d . . .
H45 H 0.5647 0.7526 0.3093 0.035 Uiso 1 1 d R A .
C46 C 0.51316(13) 0.63175(12) 0.32766(9) 0.0240(4) Uani 1 1 d . A .
H46 H 0.4990 0.6085 0.2871 0.029 Uiso 1 1 d R . .
C47 C 0.4209(11) -0.0678(11) 0.2681(8) 0.027(5) Uani 0.521(15) 1 d P B 2
H47A H 0.4326 -0.1327 0.2725 0.032 Uiso 0.521(15) 1 calc PR B 2
H47B H 0.4808 -0.0390 0.2665 0.032 Uiso 0.521(15) 1 calc PR B 2
C48 C 0.3396(16) -0.0492(11) 0.2069(11) 0.025(3) Uani 0.521(15) 1 d P B 2
H48A H 0.3648 -0.0122 0.1795 0.030 Uiso 0.521(15) 1 calc PR B 2
H48B H 0.3164 -0.1060 0.1855 0.030 Uiso 0.521(15) 1 calc PR B 2
C49 C 0.2993(18) -0.0775(15) 0.3251(11) 0.018(3) Uani 0.479(15) 1 d P B 2
H49A H 0.3095 -0.1421 0.3322 0.022 Uiso 0.479(15) 1 calc PR B 2
H49B H 0.2789 -0.0528 0.3593 0.022 Uiso 0.479(15) 1 calc PR B 2
C50 C 0.2187(13) -0.0619(13) 0.2633(10) 0.033(5) Uani 0.479(15) 1 d P B 2
H50A H 0.1628 -0.0335 0.2713 0.039 Uiso 0.479(15) 1 calc PR B 2
H50B H 0.1976 -0.1196 0.2427 0.039 Uiso 0.479(15) 1 calc PR B 2
C51 C 0.56263(14) 0.10124(13) 0.42090(8) 0.0245(4) Uani 1 1 d . . .
C52 C 0.58016(14) 0.07893(13) 0.48392(9) 0.0249(4) Uani 1 1 d . . .
H52 H 0.5498 0.1103 0.5088 0.030 Uiso 1 1 calc R . .
C53 C 0.64452(14) 0.00841(14) 0.50823(9) 0.0300(4) Uani 1 1 d . . .
H53 H 0.6522 -0.0098 0.5493 0.036 Uiso 1 1 calc R . .
C54 C 0.69566(14) -0.03470(13) 0.47719(9) 0.0278(4) Uani 1 1 d . . .
H54 H 0.7415 -0.0786 0.4967 0.033 Uiso 1 1 calc R . .
C55 C 0.67860(14) -0.01209(13) 0.41379(9) 0.0275(4) Uani 1 1 d . . .
H55 H 0.7123 -0.0420 0.3902 0.033 Uiso 1 1 calc R . .
C56 C 0.61184(13) 0.05443(13) 0.38666(9) 0.0258(4) Uani 1 1 d . . .
H56 H 0.5996 0.0681 0.3443 0.031 Uiso 1 1 calc R . .
C57 C 0.1948(13) 0.6355(13) 0.1626(10) 0.029(5) Uani 0.477(16) 1 d P C 2
H57A H 0.1457 0.6792 0.1404 0.035 Uiso 0.477(16) 1 calc PR C 2
H57B H 0.2253 0.6113 0.1328 0.035 Uiso 0.477(16) 1 calc PR C 2
C58 C 0.2705(16) 0.6829(14) 0.2137(9) 0.035(4) Uani 0.477(16) 1 d P C 2
H58A H 0.2550 0.7470 0.2131 0.042 Uiso 0.477(16) 1 calc PR C 2
H58B H 0.3339 0.6767 0.2072 0.042 Uiso 0.477(16) 1 calc PR C 2
C59 C 0.0965(13) 0.6044(11) 0.2297(8) 0.035(4) Uani 0.523(16) 1 d P C 2
H59A H 0.0639 0.5580 0.2466 0.042 Uiso 0.523(16) 1 calc PR C 2
H59B H 0.0475 0.6476 0.2067 0.042 Uiso 0.523(16) 1 calc PR C 2
C60 C 0.1729(9) 0.6528(8) 0.2836(8) 0.032(3) Uani 0.523(16) 1 d P C 2
H60A H 0.1560 0.7165 0.2838 0.038 Uiso 0.523(16) 1 calc PR C 2
H60B H 0.1733 0.6266 0.3235 0.038 Uiso 0.523(16) 1 calc PR C 2
C61 C 0.14644(14) 0.17560(12) 0.15442(8) 0.0242(4) Uani 1 1 d . . .
C62 C 0.16146(16) 0.15812(13) 0.09691(9) 0.0315(5) Uani 1 1 d . B .
H62 H 0.2169 0.1794 0.0882 0.038 Uiso 1 1 calc R . .
C63 C 0.08979(17) 0.10717(14) 0.05233(10) 0.0404(6) Uani 1 1 d . . .
H63 H 0.0977 0.0948 0.0134 0.049 Uiso 1 1 calc R B .
C64 C 0.00873(17) 0.07552(16) 0.06537(11) 0.0443(6) Uani 1 1 d . B .
H64 H -0.0397 0.0451 0.0345 0.053 Uiso 1 1 calc R . .
C65 C -0.00171(16) 0.08853(15) 0.12441(11) 0.0396(5) Uani 1 1 d . . .
H65 H -0.0528 0.0611 0.1350 0.048 Uiso 1 1 calc R B .
C66 C 0.06434(15) 0.14231(14) 0.16671(10) 0.0339(5) Uani 1 1 d . B .
H66 H 0.0538 0.1568 0.2046 0.041 Uiso 1 1 calc R . .
C67 C 0.7856(15) 0.3152(19) 0.4557(11) 0.034(7) Uani 0.485(16) 1 d P A 2
H67A H 0.8511 0.3084 0.4849 0.041 Uiso 0.485(16) 1 calc PR A 2
H67B H 0.7817 0.2807 0.4180 0.041 Uiso 0.485(16) 1 calc PR A 2
C68 C 0.765(2) 0.414(2) 0.4392(12) 0.038(4) Uani 0.485(16) 1 d P A 2
H68A H 0.8252 0.4491 0.4548 0.046 Uiso 0.485(16) 1 calc PR A 2
H68B H 0.7407 0.4213 0.3938 0.046 Uiso 0.485(16) 1 calc PR A 2
C69 C 0.7328(9) 0.3324(9) 0.5463(6) 0.024(3) Uani 0.515(16) 1 d P A 2
H69A H 0.6911 0.3102 0.5700 0.029 Uiso 0.515(16) 1 calc PR A 2
H69B H 0.8001 0.3206 0.5712 0.029 Uiso 0.515(16) 1 calc PR A 2
C70 C 0.7191(13) 0.4314(13) 0.5383(9) 0.032(3) Uani 0.515(16) 1 d P A 2
H70A H 0.7792 0.4631 0.5603 0.038 Uiso 0.515(16) 1 calc PR A 2
H70B H 0.6676 0.4519 0.5548 0.038 Uiso 0.515(16) 1 calc PR A 2
C71 C 0.10497(13) 0.35403(12) 0.14561(8) 0.0218(4) Uani 1 1 d . B .
C72 C 0.10142(14) 0.36482(12) 0.08302(9) 0.0251(4) Uani 1 1 d . . .
H72 H 0.1577 0.3560 0.0715 0.030 Uiso 1 1 calc R B .
C73 C 0.01363(15) 0.38885(13) 0.03750(9) 0.0299(4) Uani 1 1 d . B .
H73 H 0.0115 0.3953 -0.0043 0.036 Uiso 1 1 calc R . .
C74 C -0.07040(15) 0.40313(14) 0.05456(10) 0.0334(5) Uani 1 1 d . . .
H74 H -0.1290 0.4188 0.0243 0.040 Uiso 1 1 calc R B .
C75 C -0.06612(15) 0.39391(15) 0.11648(10) 0.0361(5) Uani 1 1 d . B .
H75 H -0.1217 0.4052 0.1283 0.043 Uiso 1 1 calc R . .
C76 C 0.01970(14) 0.36807(15) 0.16127(10) 0.0330(5) Uani 1 1 d . . .
H76 H 0.0205 0.3599 0.2027 0.040 Uiso 1 1 calc R B .
N1 N 0.44883(11) 0.33130(10) 0.38561(7) 0.0228(3) Uani 1 1 d . A .
H1 H 0.3875 0.3232 0.3663 0.027 Uiso 0.33 1 calc PR . .
N2 N 0.35929(11) 0.22121(11) 0.29821(7) 0.0265(4) Uani 1 1 d . B .
H2C H 0.3689 0.2786 0.3039 0.032 Uiso 0.33 1 calc PR . .
N3 N 0.33321(11) 0.39258(10) 0.27999(7) 0.0235(3) Uani 1 1 d . A .
H3D H 0.3619 0.3418 0.2928 0.028 Uiso 0.33 1 calc PR . .
O1 O 0.8092(3) 0.8354(3) 0.6288(2) 0.0297(10) Uani 0.30 1 d P . .
H1A H 0.7632 0.8728 0.6268 0.036 Uiso 0.30 1 d PR . .
H1B H 0.8396 0.8236 0.6671 0.036 Uiso 0.30 1 d PR . .
O2 O 0.8755(3) 0.6308(3) 0.64483(18) 0.0179(8) Uani 0.30 1 d P . .
H2A H 0.9309 0.6260 0.6729 0.022 Uiso 0.30 1 d PR . .
H2B H 0.8340 0.5973 0.6544 0.022 Uiso 0.30 1 d PR . .
O3 O 0.9153(3) 0.7257(3) 0.58913(18) 0.0421(10) Uani 0.40 1 d P . .
H3A H 0.9519 0.7014 0.5701 0.051 Uiso 0.40 1 d PR . .
H3B H 0.8640 0.7464 0.5623 0.051 Uiso 0.40 1 d PR . .

loop_
_atom_site_aniso_label
_atom_site_aniso_U_11
_atom_site_aniso_U_22
_atom_site_aniso_U_33
_atom_site_aniso_U_23
_atom_site_aniso_U_13
_atom_site_aniso_U_12
C1 0.0175(9) 0.0222(9) 0.0222(9) 0.0013(7) -0.0002(7) -0.0008(7)
C2 0.0225(10) 0.0203(9) 0.0242(9) -0.0018(7) -0.0020(8) 0.0026(7)
C3 0.0262(10) 0.0220(9) 0.0261(10) -0.0023(8) -0.0047(8) -0.0015(8)
C4 0.052(14) 0.033(12) 0.039(9) 0.011(7) 0.018(8) -0.003(9)
C5 0.035(7) 0.020(4) 0.034(8) -0.005(5) -0.010(6) 0.009(4)
C6 0.0235(10) 0.0245(10) 0.0329(11) 0.0025(8) -0.0151(9) 0.0003(8)
C7 0.0244(10) 0.0200(9) 0.0247(9) -0.0011(7) -0.0029(8) -0.0017(8)
C8 0.0208(9) 0.0248(9) 0.0179(8) -0.0025(7) -0.0023(7) -0.0008(7)
C9 0.038(6) 0.040(6) 0.029(6) 0.013(4) 0.001(4) -0.017(4)
C10 0.038(7) 0.039(7) 0.035(9) 0.019(6) -0.012(5) -0.010(4)
C11 0.0203(9) 0.0224(9) 0.0178(8) -0.0017(7) 0.0026(7) 0.0011(7)
C12 0.0225(10) 0.0177(9) 0.0236(9) 0.0043(7) -0.0001(8) -0.0013(7)
C13 0.0250(10) 0.0232(9) 0.0232(9) 0.0011(7) 0.0023(8) 0.0004(8)
C14 0.026(8) 0.034(8) 0.023(8) 0.006(5) -0.002(6) 0.009(5)
C15 0.024(6) 0.037(7) 0.024(7) 0.013(4) 0.005(5) 0.013(4)
C16 0.0299(11) 0.0221(9) 0.0242(9) 0.0057(8) -0.0050(8) 0.0007(8)
C17 0.0242(10) 0.0234(9) 0.0239(9) 0.0043(7) 0.0007(8) 0.0049(8)
C18 0.0219(10) 0.0254(9) 0.0194(9) 0.0009(7) 0.0024(8) -0.0011(7)
C19 0.028(5) 0.023(5) 0.037(8) 0.002(5) 0.007(5) -0.009(3)
C20 0.020(7) 0.027(6) 0.036(7) -0.003(5) 0.001(5) -0.006(4)
C21 0.0268(10) 0.0213(9) 0.0256(10) 0.0003(7) 0.0012(8) 0.0033(8)
C22 0.0266(10) 0.0216(9) 0.0220(9) -0.0001(7) 0.0048(8) 0.0026(8)
C23 0.0276(11) 0.0304(11) 0.0260(10) 0.0037(8) -0.0021(8) -0.0021(9)
C24 0.029(8) 0.026(6) 0.039(9) -0.012(5) 0.011(7) -0.016(5)
C25 0.026(5) 0.027(5) 0.040(7) 0.016(4) -0.005(4) -0.002(4)
C26 0.0224(10) 0.0221(9) 0.0344(11) 0.0017(8) 0.0006(9) -0.0023(8)
C27 0.0206(10) 0.0217(9) 0.0285(10) 0.0041(8) 0.0020(8) -0.0017(7)
C28 0.0192(9) 0.0262(9) 0.0225(9) 0.0035(7) -0.0003(7) -0.0019(8)
C29 0.052(11) 0.057(10) 0.028(6) -0.009(6) 0.016(6) -0.015(7)
C30 0.049(8) 0.038(6) 0.037(8) 0.016(5) 0.007(5) -0.022(5)
C31 0.0196(9) 0.0197(9) 0.0268(9) 0.0014(7) 0.0045(8) 0.0029(7)
C32 0.0258(10) 0.0207(9) 0.0260(10) -0.0009(7) 0.0043(8) -0.0023(8)
C33 0.0215(10) 0.0224(9) 0.0256(9) 0.0014(7) -0.0010(8) -0.0003(7)
C34 0.0263(10) 0.0288(10) 0.0236(9) 0.0055(8) 0.0025(8) 0.0005(8)
C41 0.0228(10) 0.0263(10) 0.0252(10) 0.0042(8) -0.0009(8) -0.0002(8)
C42 0.0209(10) 0.0240(9) 0.0262(10) 0.0027(7) 0.0000(8) -0.0019(7)
C43 0.0207(10) 0.0276(10) 0.0274(10) 0.0056(8) 0.0005(8) -0.0013(8)
C44 0.0245(10) 0.0208(9) 0.0401(11) 0.0025(8) 0.0144(9) -0.0021(8)
C45 0.0219(10) 0.0265(10) 0.0384(11) -0.0030(8) 0.0098(9) -0.0028(8)
C46 0.0233(10) 0.0203(9) 0.0238(9) -0.0015(7) 0.0005(8) -0.0004(7)
C47 0.033(7) 0.025(6) 0.033(8) -0.006(4) 0.026(6) -0.010(5)
C48 0.033(7) 0.022(5) 0.019(5) -0.007(4) 0.007(4) -0.003(5)
C49 0.018(4) 0.023(5) 0.017(3) 0.008(4) 0.011(3) -0.004(4)
C50 0.039(10) 0.034(8) 0.034(8) 0.009(5) 0.024(7) 0.019(6)
C51 0.0244(10) 0.0279(10) 0.0189(9) -0.0040(7) 0.0034(8) -0.0044(8)
C52 0.0238(10) 0.0315(10) 0.0197(9) 0.0011(7) 0.0070(8) -0.0023(8)
C53 0.0285(11) 0.0338(11) 0.0249(10) -0.0044(8) 0.0041(8) -0.0006(9)
C54 0.0204(10) 0.0276(10) 0.0297(10) 0.0004(8) -0.0008(8) -0.0005(8)
C55 0.0258(10) 0.0274(10) 0.0289(10) -0.0003(8) 0.0080(8) -0.0018(8)
C56 0.0203(10) 0.0294(10) 0.0231(9) -0.0042(8) -0.0002(8) -0.0001(8)
C57 0.021(7) 0.031(7) 0.028(9) 0.001(5) -0.003(6) 0.013(5)
C58 0.028(6) 0.052(8) 0.025(7) -0.003(6) 0.010(6) -0.004(5)
C59 0.030(7) 0.022(5) 0.040(7) -0.009(4) -0.005(5) 0.010(4)
C60 0.023(5) 0.030(4) 0.034(6) -0.009(4) -0.003(4) 0.012(3)
C61 0.0215(10) 0.0204(9) 0.0220(9) 0.0049(7) -0.0058(8) -0.0008(7)
C62 0.0377(12) 0.0240(10) 0.0238(10) 0.0027(8) -0.0037(9) -0.0148(9)
C63 0.0456(14) 0.0286(11) 0.0296(11) 0.0050(9) -0.0139(10) -0.0068(10)
C64 0.0341(13) 0.0410(13) 0.0421(13) -0.0020(10) -0.0111(10) 0.0014(10)
C65 0.0200(10) 0.0404(12) 0.0506(14) 0.0003(10) -0.0006(10) 0.0079(9)
C66 0.0263(11) 0.0365(11) 0.0398(12) -0.0031(9) 0.0116(10) 0.0047(9)
C67 0.023(9) 0.032(13) 0.040(9) -0.001(7) -0.001(7) -0.001(7)
C68 0.034(7) 0.030(7) 0.032(7) -0.009(5) -0.016(6) -0.008(6)
C69 0.017(4) 0.020(4) 0.032(6) -0.013(4) 0.002(3) 0.006(3)
C70 0.027(5) 0.040(6) 0.020(5) -0.017(4) -0.006(4) 0.002(3)
C71 0.0196(9) 0.0216(9) 0.0229(9) 0.0038(7) 0.0045(8) -0.0014(7)
C72 0.0266(10) 0.0196(9) 0.0247(9) 0.0004(7) 0.0017(8) 0.0046(8)
C73 0.0257(10) 0.0292(10) 0.0226(9) -0.0011(8) -0.0102(8) -0.0006(8)
C74 0.0243(11) 0.0300(10) 0.0308(11) -0.0032(8) -0.0136(9) -0.0014(8)
C75 0.0227(11) 0.0439(12) 0.0380(12) -0.0042(10) 0.0040(9) -0.0017(9)
C76 0.0203(10) 0.0431(12) 0.0358(11) -0.0012(9) 0.0088(9) -0.0036(9)
N1 0.0190(8) 0.0208(8) 0.0251(8) -0.0024(6) 0.0015(7) 0.0029(6)
N2 0.0254(9) 0.0235(8) 0.0227(8) 0.0004(6) -0.0040(7) 0.0038(7)
N3 0.0220(8) 0.0207(8) 0.0237(8) -0.0001(6) 0.0009(7) 0.0005(6)
O1 0.040(3) 0.022(2) 0.024(2) 0.0019(17) 0.004(2) 0.0100(19)
O2 0.018(2) 0.019(2) 0.0180(19) 0.0034(15) 0.0066(17) 0.0027(16)
O3 0.039(2) 0.035(2) 0.037(2) 0.0037(16) -0.0109(18) -0.0010(17)

loop_
_atom_type_symbol
_atom_type_description
_atom_type_scat_dispersion_real
_atom_type_scat_dispersion_imag
_atom_type_scat_source
C C 0.0033 0.0016 'International Tables Vol C Tables 4.2.6.8 and 6.1.1.4'
H H 0.0000 0.0000 'International Tables Vol C Tables 4.2.6.8 and 6.1.1.4'
N N 0.0061 0.0033 'International Tables Vol C Tables 4.2.6.8 and 6.1.1.4'
O O 0.0106 0.0060 'International Tables Vol C Tables 4.2.6.8 and 6.1.1.4'

loop_
_geom_angle_atom_site_label_1
_geom_angle_atom_site_label_2
_geom_angle_atom_site_label_3
_geom_angle
N1 C1 C32 117.49(16)
N1 C1 C2 109.99(15)
C32 C1 C2 131.21(17)
C7 C2 C1 106.17(16)
C7 C2 C3 114.29(17)
C1 C2 C3 139.48(16)
C9 C3 C2 105.8(6)
C69 C3 C2 106.5(4)
C9 C3 C67 109.8(12)
C69 C3 C67 103.3(11)
C2 C3 C67 109.6(8)
C9 C3 C4 111.5(12)
C69 C3 C4 104.9(11)
C2 C3 C4 107.0(8)
C9 C3 H3C 110.1
C69 C3 H3C 115.6
C2 C3 H3C 111.5
C67 C3 H3C 109.8
C4 C3 H3C 110.7
C5 C4 C3 110(2)
C5 C4 H4A 125.2
C3 C4 H4A 125.2
C4 C5 C6 114(2)
C4 C5 H5A 123.1
C6 C5 H5A 123.1
C68 C6 C10 108.6(12)
C68 C6 C70 113.0(12)
C68 C6 C7 106.1(11)
C10 C6 C7 103.9(8)
C70 C6 C7 108.0(8)
C10 C6 C5 98.5(11)
C70 C6 C5 102.7(11)
C7 C6 C5 111.8(10)
C68 C6 H6A 104.6
C10 C6 H6A 120.3
C70 C6 H6A 112.4
C7 C6 H6A 112.6
C5 C6 H6A 108.9
C2 C7 C8 107.31(16)
C2 C7 C6 111.77(17)
C8 C7 C6 140.88(17)
N1 C8 C31 117.46(16)
N1 C8 C7 109.06(16)
C31 C8 C7 132.35(17)
C10 C9 C3 103.5(13)
C10 C9 H9A 128.3
C3 C9 H9A 128.3
C9 C10 C6 119.6(16)
C9 C10 H10A 120.2
C6 C10 H10A 120.2
N2 C11 C32 121.46(16)
N2 C11 C12 108.22(15)
C32 C11 C12 130.22(17)
C17 C12 C11 108.15(16)
C17 C12 C13 113.28(16)
C11 C12 C13 138.57(16)
C19 C13 C14 103.1(11)
C19 C13 C47 106.1(10)
C14 C13 C49 104.5(10)
C47 C13 C49 107.7(10)
C19 C13 C12 102.4(9)
C14 C13 C12 106.3(7)
C47 C13 C12 103.2(7)
C49 C13 C12 107.7(8)
C19 C13 H13A 115.4
C14 C13 H13A 114.8
C47 C13 H13A 114.9
C49 C13 H13A 109.5
C12 C13 H13A 113.4
C15 C14 C13 111.8(15)
C15 C14 H14A 124.1
C13 C14 H14A 124.1
C14 C15 C16 116.0(19)
C14 C15 H15A 122.0
C16 C15 H15A 122.0
C48 C16 C20 108.7(11)
C48 C16 C17 106.6(6)
C20 C16 C17 104.3(6)
C20 C16 C15 104.0(12)
C17 C16 C15 104.4(7)
C48 C16 C50 108.0(11)
C17 C16 C50 108.2(7)
C15 C16 C50 103.6(11)
C48 C16 H16A 111.0
C20 C16 H16A 113.5
C17 C16 H16A 112.3
C15 C16 H16A 117.1
C50 C16 H16A 110.5
C12 C17 C18 107.19(16)
C12 C17 C16 114.58(16)
C18 C17 C16 137.99(16)
N2 C18 C33 122.43(17)
N2 C18 C17 107.35(15)
C33 C18 C17 130.12(17)
C13 C19 C20 124(2)
C13 C19 H19A 118.1
C20 C19 H19A 118.1
C19 C20 C16 106.6(14)
C19 C20 H20A 126.7
C16 C20 H20A 126.7
N3 C21 C34 123.50(17)
N3 C21 C22 108.31(16)
C34 C21 C22 128.15(17)
C27 C22 C21 106.64(16)
C27 C22 C23 113.51(16)
C21 C22 C23 139.69(17)
C57 C23 C29 109.1(12)
C24 C23 C29 106.0(11)
C57 C23 C22 106.8(7)
C24 C23 C22 109.9(6)
C29 C23 C22 102.6(7)
C57 C23 C59 106.1(11)
C24 C23 C59 102.9(10)
C22 C23 C59 107.3(6)
C57 C23 H23A 111.7
C24 C23 H23A 111.8
C29 C23 H23A 114.1
C22 C23 H23A 111.9
C59 C23 H23A 112.6
C25 C24 C23 112.7(14)
C25 C24 H24A 123.6
C23 C24 H24A 123.6
C24 C25 C26 112.9(12)
C24 C25 H25A 123.5
C26 C25 H25A 123.5
C58 C26 C27 105.3(8)
C25 C26 C27 108.6(7)
C58 C26 C30 107.6(10)
C25 C26 C30 101.8(9)
C27 C26 C30 103.3(5)
C58 C26 C60 107.9(10)
C25 C26 C60 102.0(9)
C27 C26 C60 108.4(5)
C58 C26 H26A 110.3
C25 C26 H26A 112.6
C27 C26 H26A 112.8
C30 C26 H26A 116.6
C60 C26 H26A 111.8
C22 C27 C28 108.29(16)
C22 C27 C26 113.69(16)
C28 C27 C26 137.62(17)
N3 C28 C31 123.11(16)
N3 C28 C27 106.51(15)
C31 C28 C27 130.34(17)
C30 C29 C23 110.5(16)
C30 C29 H29A 124.8
C23 C29 H29A 124.8
C29 C30 C26 116.1(14)
C29 C30 H30A 121.9
C26 C30 H30A 121.9
C28 C31 C8 121.39(16)
C28 C31 C41 118.61(16)
C8 C31 C41 119.79(16)
C11 C32 C1 122.17(17)
C11 C32 C51 118.69(16)
C1 C32 C51 118.36(16)
C34 C33 C18 131.98(17)
C34 C33 C61 115.43(16)
C18 C33 C61 112.48(16)
C33 C34 C21 130.51(18)
C33 C34 C71 114.82(17)
C21 C34 C71 114.60(16)
C46 C41 C42 118.93(17)
C46 C41 C31 120.74(17)
C42 C41 C31 120.32(17)
C43 C42 C41 120.75(18)
C43 C42 H42 119.7
C41 C42 H42 119.6
C42 C43 C44 119.37(19)
C42 C43 H43 120.3
C44 C43 H43 120.3
C45 C44 C43 120.41(18)
C45 C44 H44 120.0
C43 C44 H44 119.6
C44 C45 C46 120.00(19)
C44 C45 H45 120.0
C46 C45 H45 120.0
C41 C46 C45 120.49(18)
C41 C46 H46 119.7
C45 C46 H46 119.8
C13 C47 C48 112.1(12)
C13 C47 H47A 109.2
C48 C47 H47A 109.2
C13 C47 H47B 109.2
C48 C47 H47B 109.2
H47A C47 H47B 107.9
C16 C48 C47 109.9(15)
C16 C48 H48A 109.7
C47 C48 H48A 109.7
C16 C48 H48B 109.7
C47 C48 H48B 109.7
H48A C48 H48B 108.2
C50 C49 C13 111.6(17)
C50 C49 H49A 109.3
C13 C49 H49A 109.3
C50 C49 H49B 109.3
C13 C49 H49B 109.3
H49A C49 H49B 108.0
C49 C50 C16 109.8(14)
C49 C50 H50A 109.7
C16 C50 H50A 109.7
C49 C50 H50B 109.7
C16 C50 H50B 109.7
H50A C50 H50B 108.2
C56 C51 C52 118.76(18)
C56 C51 C32 120.55(16)
C52 C51 C32 120.69(17)
C53 C52 C51 117.65(18)
C53 C52 H52 121.2
C51 C52 H52 121.2
C54 C53 C52 124.60(19)
C54 C53 H53 117.7
C52 C53 H53 117.7
C53 C54 C55 117.75(19)
C53 C54 H54 121.1
C55 C54 H54 121.1
C56 C55 C54 119.71(18)
C56 C55 H55 120.1
C54 C55 H55 120.1
C55 C56 C51 121.35(18)
C55 C56 H56 119.3
C51 C56 H56 119.3
C23 C57 C58 113.5(14)
C23 C57 H57A 108.9
C58 C57 H57A 108.9
C23 C57 H57B 108.9
C58 C57 H57B 108.9
H57A C57 H57B 107.7
C57 C58 C26 110.1(14)
C57 C58 H58A 109.6
C26 C58 H58A 109.6
C57 C58 H58B 109.6
C26 C58 H58B 109.6
H58A C58 H58B 108.2
C23 C59 C60 110.0(12)
C23 C59 H59A 109.7
C60 C59 H59A 109.7
C23 C59 H59B 109.7
C60 C59 H59B 109.7
H59A C59 H59B 108.2
C26 C60 C59 110.2(11)
C26 C60 H60A 109.6
C59 C60 H60A 109.6
C26 C60 H60B 109.6
C59 C60 H60B 109.6
H60A C60 H60B 108.1
C66 C61 C62 120.26(18)
C66 C61 C33 119.48(18)
C62 C61 C33 120.20(17)
C61 C62 C63 117.7(2)
C61 C62 H62 121.2
C63 C62 H62 121.2
C64 C63 C62 121.0(2)
C64 C63 H63 119.5
C62 C63 H63 119.5
C63 C64 C65 120.4(2)
C63 C64 H64 119.8
C65 C64 H64 119.8
C66 C65 C64 118.8(2)
C66 C65 H65 120.6
C64 C65 H65 120.6
C65 C66 C61 121.4(2)
C65 C66 H66 119.3
C61 C66 H66 119.3
C68 C67 C3 109(2)
C68 C67 H67A 109.8
C3 C67 H67A 109.8
C68 C67 H67B 109.8
C3 C67 H67B 109.8
H67A C67 H67B 108.3
C6 C68 C67 110(2)
C6 C68 H68A 109.8
C67 C68 H68A 109.8
C6 C68 H68B 109.8
C67 C68 H68B 109.8
H68A C68 H68B 108.2
C70 C69 C3 114.8(11)
C70 C69 H69A 108.6
C3 C69 H69A 108.6
C70 C69 H69B 108.6
C3 C69 H69B 108.6
H69A C69 H69B 107.5
C69 C70 C6 106.0(12)
C69 C70 H70A 110.5
C6 C70 H70A 110.5
C69 C70 H70B 110.5
C6 C70 H70B 110.5
H70A C70 H70B 108.7
C76 C71 C72 118.38(18)
C76 C71 C34 119.82(17)
C72 C71 C34 121.81(17)
C71 C72 C73 120.26(19)
C71 C72 H72 119.9
C73 C72 H72 119.9
C74 C73 C72 120.15(19)
C74 C73 H73 119.9
C72 C73 H73 119.9
C75 C74 C73 119.36(19)
C75 C74 H74 120.3
C73 C74 H74 120.3
C74 C75 C76 120.7(2)
C74 C75 H75 119.7
C76 C75 H75 119.7
C75 C76 C71 121.1(2)
C75 C76 H76 119.4
C71 C76 H76 119.4
C1 N1 C8 107.06(15)
C1 N1 H1 126.5
C8 N1 H1 126.5
C18 N2 C11 109.06(15)
C18 N2 H2C 125.5
C11 N2 H2C 125.5
C21 N3 C28 110.24(15)
C21 N3 H3D 124.9
C28 N3 H3D 124.9
H1A O1 H1B 109.5
H2A O2 H2B 109.5
H3A O3 H3B 109.5

loop_
_geom_bond_atom_site_label_1
_geom_bond_atom_site_label_2
_geom_bond_distance
C1 N1 1.355(2)
C1 C32 1.421(3)
C1 C2 1.449(3)
C2 C7 1.346(3)
C2 C3 1.513(3)
C3 C9 1.507(16)
C3 C69 1.512(11)
C3 C67 1.53(3)
C3 C4 1.55(3)
C3 H3C 0.9601
C4 C5 1.38(4)
C4 H4A 0.9300
C5 C6 1.53(3)
C5 H5A 0.9300
C6 C68 1.49(3)
C6 C10 1.494(19)
C6 C70 1.522(19)
C6 C7 1.523(3)
C6 H6A 0.9601
C7 C8 1.452(3)
C8 N1 1.358(2)
C8 C31 1.425(2)
C9 C10 1.43(3)
C9 H9A 0.9300
C10 H10A 0.9300
C11 N2 1.373(2)
C11 C32 1.412(3)
C11 C12 1.426(2)
C12 C17 1.359(3)
C12 C13 1.543(2)
C13 C19 1.37(3)
C13 C14 1.490(19)
C13 C47 1.521(16)
C13 C49 1.53(3)
C13 H13A 0.9600
C14 C15 1.38(3)
C14 H14A 0.9300
C15 C16 1.52(3)
C15 H15A 0.9300
C16 C48 1.49(2)
C16 C20 1.50(2)
C16 C17 1.517(3)
C16 C50 1.530(19)
C16 H16A 0.9601
C17 C18 1.457(3)
C18 N2 1.371(2)
C18 C33 1.439(3)
C19 C20 1.40(3)
C19 H19A 0.9300
C20 H20A 0.9300
C21 N3 1.331(2)
C21 C34 1.424(3)
C21 C22 1.468(3)
C22 C27 1.361(3)
C22 C23 1.525(3)
C23 C57 1.474(19)
C23 C24 1.501(15)
C23 C29 1.520(19)
C23 C59 1.530(17)
C23 H23A 0.9599
C24 C25 1.41(3)
C24 H24A 0.9300
C25 C26 1.517(17)
C25 H25A 0.9300
C26 C58 1.487(17)
C26 C27 1.525(3)
C26 C30 1.530(15)
C26 C60 1.531(11)
C26 H26A 0.9600
C27 C28 1.446(3)
C28 N3 1.394(2)
C28 C31 1.414(3)
C29 C30 1.38(3)
C29 H29A 0.9300
C30 H30A 0.9300
C31 C41 1.495(3)
C32 C51 1.505(3)
C33 C34 1.406(3)
C33 C61 1.502(2)
C34 C71 1.517(3)
C41 C46 1.385(3)
C41 C42 1.389(3)
C42 C43 1.385(3)
C42 H42 0.9299
C43 C44 1.388(3)
C43 H43 0.9301
C44 C45 1.372(3)
C44 H44 0.9300
C45 C46 1.388(3)
C45 H45 0.9299
C46 H46 0.9300
C47 C48 1.52(3)
C47 H47A 0.9700
C47 H47B 0.9700
C48 H48A 0.9700
C48 H48B 0.9700
C49 C50 1.52(3)
C49 H49A 0.9700
C49 H49B 0.9700
C50 H50A 0.9700
C50 H50B 0.9700
C51 C56 1.377(3)
C51 C52 1.391(2)
C52 C53 1.385(3)
C52 H52 0.9300
C53 C54 1.319(3)
C53 H53 0.9300
C54 C55 1.401(3)
C54 H54 0.9300
C55 C56 1.374(3)
C55 H55 0.9300
C56 H56 0.9300
C57 C58 1.49(3)
C57 H57A 0.9700
C57 H57B 0.9700
C58 H58A 0.9700
C58 H58B 0.9700
C59 C60 1.53(2)
C59 H59A 0.9700
C59 H59B 0.9700
C60 H60A 0.9700
C60 H60B 0.9700
C61 C66 1.380(3)
C61 C62 1.392(3)
C62 C63 1.407(3)
C62 H62 0.9300
C63 C64 1.366(3)
C63 H63 0.9300
C64 C65 1.387(3)
C64 H64 0.9300
C65 C66 1.366(3)
C65 H65 0.9300
C66 H66 0.9300
C67 C68 1.51(4)
C67 H67A 0.9700
C67 H67B 0.9700
C68 H68A 0.9700
C68 H68B 0.9700
C69 C70 1.48(2)
C69 H69A 0.9700
C69 H69B 0.9700
C70 H70A 0.9700
C70 H70B 0.9700
C71 C76 1.389(3)
C71 C72 1.393(3)
C72 C73 1.398(3)
C72 H72 0.9300
C73 C74 1.389(3)
C73 H73 0.9300
C74 C75 1.373(3)
C74 H74 0.9300
C75 C76 1.379(3)
C75 H75 0.9300
C76 H76 0.9300
N1 H1 0.8600
N2 H2C 0.8600
N3 H3D 0.8600
O1 H1A 0.8499
O1 H1B 0.8500
O2 H2A 0.8500
O2 H2B 0.8501
O3 H3A 0.8501
O3 H3B 0.8500
